data_7248300
loop_
_publ_author_name
'Zou, Yao'
'Meng, Xin'
'Zhang, Baoxi'
'Yu, Hongmei'
'He, Guorong'
'Gong, Ningbo'
'Lu, Yang'
'Du, Guanhua'

_publ_section_title
;
 Gefitinib salts/cocrystals with phenolic acids as a promising solid-state
 approach to improve solubility
;
_journal_issue 15
_journal_name_full CrystEngComm
_journal_page_first 2112
_journal_page_last 2122
_journal_paper_doi 10.1039/D4CE00039K
_journal_volume 26
_journal_year 2024
_chemical_formula_moiety 'C22 H25 Cl F N4 O3, C10 H9 O4'
_chemical_formula_sum 'C32 H34 Cl F N4 O7'
_chemical_formula_weight 641.08
_space_group_crystal_system monoclinic
_space_group_IT_number 14
_space_group_name_Hall '-P 2ybc'
_space_group_name_H-M_alt 'P 1 21/c 1'
_atom_sites_solution_hydrogens mixed
_audit_creation_date 2023-11-23
_audit_creation_method
;
Olex2 1.5
(compiled 2023.08.24 svn.re1ec1418 for OlexSys, GUI svn.r6817)
;
_audit_update_record
;
2023-12-27 deposited with the CCDC.	2024-03-11 downloaded from the CCDC.
;
_cell_angle_alpha 90
_cell_angle_beta 99.9370(4)
_cell_angle_gamma 90
_cell_formula_units_Z 4
_cell_length_a 10.83646(5)
_cell_length_b 26.10472(10)
_cell_length_c 10.91005(5)
_cell_measurement_reflns_used 5489
_cell_measurement_temperature 293(2)
_cell_measurement_theta_max 71.764
_cell_measurement_theta_min 3.386
_cell_volume 3039.97(2)
_computing_cell_refinement 'CrystalClear (Rigaku Inc., 2008)'
_computing_data_collection 'CrystalClear (Rigaku Inc., 2008)'
_computing_data_reduction 'CrystalClear (Rigaku Inc., 2008)'
_computing_molecular_graphics 'Olex2 1.5 (Dolomanov et al., 2009)'
_computing_publication_material 'Olex2 1.5 (Dolomanov et al., 2009)'
_computing_structure_refinement 'SHELXL 2018/3 (Sheldrick, 2015)'
_computing_structure_solution 'SHELXT 2018/2 (Sheldrick, 2018)'
_diffrn_ambient_temperature 293(2)
_diffrn_measured_fraction_theta_full 0.986
_diffrn_measured_fraction_theta_max 0.972
_diffrn_measurement_device_type 'Rigaku 002+'
_diffrn_measurement_method /w/k
_diffrn_radiation_type CuK\a
_diffrn_radiation_wavelength 1.54184
_diffrn_reflns_av_R_equivalents 0.0229
_diffrn_reflns_av_unetI/netI 0.0121
_diffrn_reflns_Laue_measured_fraction_full 0.986
_diffrn_reflns_Laue_measured_fraction_max 0.972
_diffrn_reflns_limit_h_max 12
_diffrn_reflns_limit_h_min -5
_diffrn_reflns_limit_k_max 31
_diffrn_reflns_limit_k_min -32
_diffrn_reflns_limit_l_max 13
_diffrn_reflns_limit_l_min -13
_diffrn_reflns_number 40367
_diffrn_reflns_point_group_measured_fraction_full 0.986
_diffrn_reflns_point_group_measured_fraction_max 0.972
_diffrn_reflns_theta_full 67.684
_diffrn_reflns_theta_max 71.764
_diffrn_reflns_theta_min 3.386
_diffrn_source 'fine-focus sealed tube'
_exptl_absorpt_coefficient_mu 1.639
_exptl_absorpt_correction_T_max 0.808
_exptl_absorpt_correction_T_min 0.745
_exptl_absorpt_correction_type multi-scan
_exptl_absorpt_process_details ' Higashi, T. (1995).  '
_exptl_crystal_colour colorless
_exptl_crystal_density_diffrn 1.401
_exptl_crystal_description block
_exptl_crystal_F_000 1344
_exptl_crystal_size_max 0.32
_exptl_crystal_size_mid 0.15
_exptl_crystal_size_min 0.13
_refine_diff_density_max 0.211
_refine_diff_density_min -0.360
_refine_diff_density_rms 0.032
_refine_ls_extinction_coef 0.00045(7)
_refine_ls_extinction_expression Fc^*^=kFc[1+0.001xFc^2^\l^3^/sin(2\q)]^-1/4^
_refine_ls_extinction_method 'SHELXL-2018/3 (Sheldrick 2018)'
_refine_ls_goodness_of_fit_ref 1.039
_refine_ls_hydrogen_treatment mixed
_refine_ls_matrix_type full
_refine_ls_number_parameters 414
_refine_ls_number_reflns 5795
_refine_ls_number_restraints 0
_refine_ls_restrained_S_all 1.039
_refine_ls_R_factor_all 0.0377
_refine_ls_R_factor_gt 0.0363
_refine_ls_shift/su_max 0.001
_refine_ls_shift/su_mean 0.000
_refine_ls_structure_factor_coef Fsqd
_refine_ls_weighting_details 'w=1/[\s^2^(Fo^2^)+(0.0536P)^2^+0.7565P] where P=(Fo^2^+2Fc^2^)/3'
_refine_ls_weighting_scheme calc
_refine_ls_wR_factor_gt 0.1010
_refine_ls_wR_factor_ref 0.1023
_reflns_Friedel_coverage 0.000
_reflns_number_gt 5487
_reflns_number_total 5795
_reflns_threshold_expression 'I > 2\s(I)'
_cod_data_source_file d4ce00039k2.cif
_cod_data_source_block 6261
_cod_depositor_comments 'Adding full bibliography for 7248298--7248302.cif.'
_cod_original_cell_volume 3039.96(2)
_cod_database_code 7248300
_shelx_shelxl_version_number 2018/3
_shelx_space_group_comment
;
The symmetry employed for this shelxl refinement is uniquely defined
by the following loop, which should always be used as a source of
symmetry information in preference to the above space-group names.
They are only intended as comments.
;
_shelx_estimated_absorpt_t_max 0.808
_shelx_estimated_absorpt_t_min 0.745
_exptl_absorpt_special_details sadabs
_olex2_refinement_description
;
1. Fixed Uiso
 At 1.2 times of:
  All C(H) groups, All C(H,H) groups, All N(H) groups
 At 1.5 times of:
  All C(H,H,H) groups, All O(H) groups
2.a Secondary CH2 refined with riding coordinates:
 C15(H15A,H15B), C16(H16A,H16B), C17(H17A,H17B), C18(H18A,H18B), C19(H19A,
 H19B), C20(H20A,H20B), C21(H21A,H21B)
2.b Aromatic/amide H refined with riding coordinates:
 N1(H1), C1(H1A), C4(H4A), C5(H5), C8(H8), C11(H11), C14(H14), C23(H23),
 C26(H26), C27(H27), C29(H29), C30(H30)
2.c Idealised Me refined as rotating group:
 C22(H22A,H22B,H22C), C32(H32A,H32B,H32C)
2.d Idealised tetrahedral OH refined as rotating group:
 O4(H4B)
;
_olex2_submission_special_instructions 'No special instructions were received'

loop_
_space_group_symop_operation_xyz
'x, y, z'
'-x, y+1/2, -z+1/2'
'-x, -y, -z'
'x, -y-1/2, z-1/2'

loop_
_atom_site_label
_atom_site_type_symbol
_atom_site_fract_x
_atom_site_fract_y
_atom_site_fract_z
_atom_site_U_iso_or_equiv
_atom_site_adp_type
_atom_site_occupancy
_atom_site_site_symmetry_order
_atom_site_calc_flag
_atom_site_refinement_flags_posn
_atom_site_refinement_flags_adp
_atom_site_refinement_flags_occupancy
_atom_site_disorder_assembly
_atom_site_disorder_group
Cl1 Cl 0.37215(5) 0.61078(2) 0.84078(5) 0.07758(16) Uani 1 1 d . . . . .
F1 F 0.30300(10) 0.51384(5) 0.94994(10) 0.0768(3) Uani 1 1 d . . . . .
O1 O 1.02359(10) 0.45360(3) 0.24842(10) 0.0498(2) Uani 1 1 d . . . . .
O2 O 0.92120(10) 0.38608(3) 0.36431(10) 0.0485(2) Uani 1 1 d . . . . .
O3 O 1.00038(10) 0.10208(3) 0.43678(10) 0.0522(3) Uani 1 1 d . . . . .
N1 N 0.63137(10) 0.48613(4) 0.61915(11) 0.0416(2) Uani 1 1 d . . . . .
H1 H 0.649543 0.454390 0.610929 0.050 Uiso 1 1 calc R U . . .
N2 N 0.65872(12) 0.56897(4) 0.55194(12) 0.0505(3) Uani 1 1 d . . . . .
N3 N 0.79925(12) 0.58959(4) 0.41251(12) 0.0468(3) Uani 1 1 d . . . . .
N4 N 0.89189(10) 0.20191(4) 0.41843(10) 0.0350(2) Uani 1 1 d . . . . .
H4 H 0.825(2) 0.1996(8) 0.339(2) 0.081(6) Uiso 1 1 d . . . . .
C1 C 0.50595(14) 0.54459(6) 0.72794(14) 0.0482(3) Uani 1 1 d . . . . .
H1A H 0.531985 0.573216 0.688505 0.058 Uiso 1 1 calc R U . . .
C2 C 0.42418(14) 0.54989(6) 0.81165(14) 0.0522(4) Uani 1 1 d . . . . .
C3 C 0.38445(15) 0.50825(7) 0.87004(15) 0.0550(4) Uani 1 1 d . . . . .
C4 C 0.42728(16) 0.46016(7) 0.84776(15) 0.0577(4) Uani 1 1 d . . . . .
H4A H 0.401280 0.431844 0.888346 0.069 Uiso 1 1 calc R U . . .
C5 C 0.50897(14) 0.45411(6) 0.76497(14) 0.0508(3) Uani 1 1 d . . . . .
H5 H 0.537854 0.421532 0.750107 0.061 Uiso 1 1 calc R U . . .
C6 C 0.54885(12) 0.49601(5) 0.70332(12) 0.0410(3) Uani 1 1 d . . . . .
C7 C 0.68643(12) 0.51942(5) 0.54905(12) 0.0383(3) Uani 1 1 d . . . . .
C8 C 0.71702(16) 0.60039(5) 0.48329(16) 0.0545(4) Uani 1 1 d . . . . .
H8 H 0.695918 0.634834 0.486498 0.065 Uiso 1 1 calc R U . . .
C9 C 0.82771(12) 0.53828(5) 0.40595(12) 0.0383(3) Uani 1 1 d . . . . .
C10 C 0.77272(11) 0.50108(4) 0.47315(12) 0.0362(3) Uani 1 1 d . . . . .
C11 C 0.80454(12) 0.44898(5) 0.46158(12) 0.0390(3) Uani 1 1 d . . . . .
H11 H 0.769648 0.424138 0.506284 0.047 Uiso 1 1 calc R U . . .
C12 C 0.88609(12) 0.43487(4) 0.38531(12) 0.0390(3) Uani 1 1 d . . . . .
C13 C 0.94281(12) 0.47261(5) 0.31865(12) 0.0386(3) Uani 1 1 d . . . . .
C14 C 0.91330(13) 0.52314(5) 0.32939(12) 0.0405(3) Uani 1 1 d . . . . .
H14 H 0.950125 0.547755 0.285692 0.049 Uiso 1 1 calc R U . . .
C15 C 0.87372(14) 0.34679(5) 0.43372(14) 0.0456(3) Uani 1 1 d . . . . .
H15A H 0.783091 0.348766 0.422656 0.055 Uiso 1 1 calc R U . . .
H15B H 0.907414 0.350415 0.521609 0.055 Uiso 1 1 calc R U . . .
C16 C 0.91352(14) 0.29623(5) 0.38570(13) 0.0442(3) Uani 1 1 d . . . . .
H16A H 0.868230 0.290112 0.302256 0.053 Uiso 1 1 calc R U . . .
H16B H 1.002412 0.296915 0.382544 0.053 Uiso 1 1 calc R U . . .
C17 C 0.88580(14) 0.25408(5) 0.47175(12) 0.0417(3) Uani 1 1 d . . . . .
H17A H 0.945404 0.256203 0.548884 0.050 Uiso 1 1 calc R U . . .
H17B H 0.802787 0.259439 0.491362 0.050 Uiso 1 1 calc R U . . .
C18 C 0.86420(15) 0.16337(5) 0.51048(14) 0.0498(3) Uani 1 1 d . . . . .
H18A H 0.779317 0.168223 0.525476 0.060 Uiso 1 1 calc R U . . .
H18B H 0.920915 0.168297 0.588671 0.060 Uiso 1 1 calc R U . . .
C19 C 0.87844(15) 0.10961(5) 0.46394(16) 0.0529(4) Uani 1 1 d . . . . .
H19A H 0.863268 0.085191 0.526677 0.064 Uiso 1 1 calc R U . . .
H19B H 0.816905 0.103704 0.389514 0.064 Uiso 1 1 calc R U . . .
C20 C 1.02078(15) 0.13650(5) 0.34173(15) 0.0500(3) Uani 1 1 d . . . . .
H20A H 0.957613 0.130900 0.268403 0.060 Uiso 1 1 calc R U . . .
H20B H 1.102111 0.129730 0.319466 0.060 Uiso 1 1 calc R U . . .
C21 C 1.01547(12) 0.19159(5) 0.38280(13) 0.0405(3) Uani 1 1 d . . . . .
H21A H 1.081578 0.198001 0.453174 0.049 Uiso 1 1 calc R U . . .
H21B H 1.028001 0.214237 0.315539 0.049 Uiso 1 1 calc R U . . .
C22 C 1.08031(16) 0.48888(6) 0.17566(15) 0.0544(4) Uani 1 1 d . . . . .
H22A H 1.016427 0.506124 0.118513 0.082 Uiso 1 1 calc R U . . .
H22B H 1.134752 0.470737 0.130033 0.082 Uiso 1 1 calc R U . . .
H22C H 1.128010 0.513580 0.229351 0.082 Uiso 1 1 calc R U . . .
O4 O 0.16609(10) 0.30343(4) -0.36629(10) 0.0525(3) Uani 1 1 d . . . . .
H4B H 0.166980 0.334798 -0.369829 0.079 Uiso 1 1 calc R U . . .
O5 O 0.19555(14) 0.20349(4) -0.33276(13) 0.0812(5) Uani 1 1 d . . . . .
O6 O 0.70284(10) 0.12426(4) 0.17037(10) 0.0533(3) Uani 1 1 d . . . . .
O7 O 0.72782(11) 0.20698(4) 0.21894(11) 0.0603(3) Uani 1 1 d . . . . .
C23 C 0.36778(14) 0.21646(6) -0.16158(14) 0.0507(3) Uani 1 1 d . . . . .
H23 H 0.378980 0.181334 -0.150571 0.061 Uiso 1 1 calc R U . . .
C24 C 0.27576(14) 0.23435(6) -0.25544(14) 0.0495(3) Uani 1 1 d . . . . .
C25 C 0.25985(13) 0.28710(5) -0.27486(13) 0.0442(3) Uani 1 1 d . . . . .
C26 C 0.33770(15) 0.32016(6) -0.20032(17) 0.0581(4) Uani 1 1 d . . . . .
H26 H 0.329709 0.355250 -0.214153 0.070 Uiso 1 1 calc R U . . .
C27 C 0.42805(16) 0.30200(6) -0.10471(18) 0.0632(5) Uani 1 1 d . . . . .
H27 H 0.478707 0.325143 -0.054272 0.076 Uiso 1 1 calc R U . . .
C28 C 0.44419(13) 0.25006(6) -0.08303(14) 0.0493(3) Uani 1 1 d . . . . .
C29 C 0.53932(14) 0.23175(6) 0.01997(15) 0.0514(3) Uani 1 1 d . . . . .
H29 H 0.579015 0.256870 0.073100 0.062 Uiso 1 1 calc R U . . .
C30 C 0.57581(13) 0.18413(6) 0.04692(13) 0.0469(3) Uani 1 1 d . . . . .
H30 H 0.537216 0.157928 -0.003407 0.056 Uiso 1 1 calc R U . . .
C31 C 0.67520(13) 0.17023(5) 0.15332(13) 0.0430(3) Uani 1 1 d . . . . .
C32 C 0.2161(3) 0.14972(7) -0.3189(3) 0.1380(15) Uani 1 1 d . . . . .
H32A H 0.160374 0.131890 -0.382761 0.207 Uiso 1 1 calc R U . . .
H32B H 0.200687 0.139058 -0.238748 0.207 Uiso 1 1 calc R U . . .
H32C H 0.301254 0.142004 -0.325993 0.207 Uiso 1 1 calc R U . . .

loop_
_atom_site_aniso_label
_atom_site_aniso_U_11
_atom_site_aniso_U_22
_atom_site_aniso_U_33
_atom_site_aniso_U_23
_atom_site_aniso_U_13
_atom_site_aniso_U_12
Cl1 0.0845(3) 0.0598(3) 0.0938(3) -0.0244(2) 0.0305(3) 0.0147(2)
F1 0.0761(7) 0.0872(8) 0.0760(7) -0.0172(6) 0.0381(6) -0.0011(6)
O1 0.0608(6) 0.0318(5) 0.0619(6) 0.0036(4) 0.0254(5) 0.0053(4)
O2 0.0615(6) 0.0229(4) 0.0666(6) 0.0013(4) 0.0263(5) 0.0039(4)
O3 0.0591(6) 0.0281(5) 0.0677(6) 0.0033(4) 0.0062(5) 0.0069(4)
N1 0.0453(6) 0.0288(5) 0.0517(6) -0.0041(4) 0.0112(5) 0.0029(4)
N2 0.0623(8) 0.0297(6) 0.0626(7) -0.0018(5) 0.0193(6) 0.0067(5)
N3 0.0587(7) 0.0245(5) 0.0583(7) 0.0010(5) 0.0131(5) 0.0044(5)
N4 0.0413(6) 0.0239(5) 0.0399(5) 0.0015(4) 0.0075(4) 0.0011(4)
C1 0.0496(8) 0.0402(7) 0.0552(8) -0.0077(6) 0.0099(6) 0.0020(6)
C2 0.0482(8) 0.0517(8) 0.0558(8) -0.0173(7) 0.0062(6) 0.0050(6)
C3 0.0494(8) 0.0658(10) 0.0517(8) -0.0143(7) 0.0135(6) -0.0036(7)
C4 0.0634(10) 0.0534(9) 0.0595(9) -0.0046(7) 0.0194(7) -0.0071(7)
C5 0.0562(9) 0.0407(7) 0.0565(8) -0.0049(6) 0.0129(7) -0.0001(6)
C6 0.0387(7) 0.0389(7) 0.0442(7) -0.0064(5) 0.0035(5) 0.0002(5)
C7 0.0411(7) 0.0283(6) 0.0436(6) -0.0030(5) 0.0016(5) 0.0021(5)
C8 0.0711(10) 0.0261(6) 0.0698(10) 0.0001(6) 0.0223(8) 0.0076(6)
C9 0.0423(7) 0.0253(6) 0.0448(7) -0.0005(5) 0.0009(5) 0.0022(5)
C10 0.0374(6) 0.0270(6) 0.0419(6) -0.0019(5) 0.0004(5) 0.0012(4)
C11 0.0428(7) 0.0253(6) 0.0487(7) 0.0010(5) 0.0076(5) 0.0003(5)
C12 0.0440(7) 0.0231(6) 0.0490(7) -0.0005(5) 0.0056(5) 0.0020(5)
C13 0.0411(7) 0.0302(6) 0.0443(7) 0.0000(5) 0.0067(5) 0.0024(5)
C14 0.0462(7) 0.0270(6) 0.0480(7) 0.0038(5) 0.0074(5) -0.0006(5)
C15 0.0587(8) 0.0251(6) 0.0562(8) 0.0019(5) 0.0187(6) 0.0028(5)
C16 0.0597(8) 0.0254(6) 0.0497(7) -0.0001(5) 0.0158(6) 0.0023(5)
C17 0.0555(8) 0.0266(6) 0.0448(7) -0.0019(5) 0.0138(6) 0.0038(5)
C18 0.0641(9) 0.0335(7) 0.0561(8) 0.0098(6) 0.0223(7) 0.0017(6)
C19 0.0624(9) 0.0300(7) 0.0667(9) 0.0084(6) 0.0118(7) -0.0028(6)
C20 0.0589(9) 0.0323(7) 0.0609(9) -0.0038(6) 0.0166(7) 0.0067(6)
C21 0.0431(7) 0.0296(6) 0.0498(7) 0.0005(5) 0.0108(5) 0.0023(5)
C22 0.0663(10) 0.0422(8) 0.0592(9) 0.0056(6) 0.0237(7) 0.0004(7)
O4 0.0527(6) 0.0412(5) 0.0588(6) 0.0101(4) -0.0042(5) -0.0013(4)
O5 0.0975(10) 0.0367(6) 0.0868(9) 0.0100(5) -0.0477(8) -0.0118(6)
O6 0.0595(6) 0.0384(5) 0.0585(6) 0.0002(4) 0.0004(5) -0.0012(4)
O7 0.0640(7) 0.0413(5) 0.0645(7) -0.0039(5) -0.0200(5) -0.0013(5)
C23 0.0534(8) 0.0381(7) 0.0555(8) 0.0071(6) -0.0053(6) -0.0046(6)
C24 0.0519(8) 0.0398(7) 0.0517(8) 0.0049(6) -0.0057(6) -0.0087(6)
C25 0.0406(7) 0.0407(7) 0.0496(7) 0.0058(6) 0.0029(5) -0.0016(5)
C26 0.0568(9) 0.0347(7) 0.0763(10) 0.0008(7) -0.0064(8) -0.0005(6)
C27 0.0574(9) 0.0421(8) 0.0798(11) -0.0068(7) -0.0164(8) -0.0026(7)
C28 0.0437(8) 0.0441(8) 0.0562(8) 0.0006(6) -0.0028(6) -0.0030(6)
C29 0.0454(8) 0.0464(8) 0.0575(8) -0.0035(6) -0.0049(6) -0.0042(6)
C30 0.0417(7) 0.0454(7) 0.0503(7) -0.0035(6) -0.0013(6) -0.0057(6)
C31 0.0407(7) 0.0391(7) 0.0479(7) -0.0005(5) 0.0039(5) -0.0035(5)
C32 0.175(3) 0.0365(10) 0.153(2) 0.0098(12) -0.110(2) -0.0164(12)

loop_
_atom_type_symbol
_atom_type_description
_atom_type_scat_dispersion_real
_atom_type_scat_dispersion_imag
_atom_type_scat_source
C C 0.0181 0.0091 'International Tables Vol C Tables 4.2.6.8 and 6.1.1.4'
H H 0.0000 0.0000 'International Tables Vol C Tables 4.2.6.8 and 6.1.1.4'
Cl Cl 0.3639 0.7018 'International Tables Vol C Tables 4.2.6.8 and 6.1.1.4'
F F 0.0727 0.0534 'International Tables Vol C Tables 4.2.6.8 and 6.1.1.4'
N N 0.0311 0.0180 'International Tables Vol C Tables 4.2.6.8 and 6.1.1.4'
O O 0.0492 0.0322 'International Tables Vol C Tables 4.2.6.8 and 6.1.1.4'

loop_
_geom_angle_atom_site_label_1
_geom_angle_atom_site_label_2
_geom_angle_atom_site_label_3
_geom_angle
_geom_angle_site_symmetry_1
_geom_angle_site_symmetry_3
_geom_angle_publ_flag
C13 O1 C22 117.55(11) . . ?
C12 O2 C15 116.62(10) . . ?
C19 O3 C20 109.50(11) . . ?
C6 N1 H1 115.2 . . ?
C7 N1 H1 115.2 . . ?
C7 N1 C6 129.58(11) . . ?
C7 N2 C8 116.87(12) . . ?
C8 N3 C9 114.93(12) . . ?
C17 N4 H4 107.9(12) . . ?
C17 N4 C18 109.11(10) . . ?
C18 N4 H4 109.4(12) . . ?
C21 N4 H4 107.9(12) . . ?
C21 N4 C17 111.85(10) . . ?
C21 N4 C18 110.52(10) . . ?
C2 C1 H1A 120.3 . . ?
C2 C1 C6 119.40(14) . . ?
C6 C1 H1A 120.3 . . ?
C1 C2 Cl1 118.54(13) . . ?
C3 C2 Cl1 120.34(12) . . ?
C3 C2 C1 121.12(14) . . ?
F1 C3 C2 120.54(15) . . ?
F1 C3 C4 119.40(16) . . ?
C2 C3 C4 120.06(14) . . ?
C3 C4 H4A 120.2 . . ?
C3 C4 C5 119.68(15) . . ?
C5 C4 H4A 120.2 . . ?
C4 C5 H5 119.5 . . ?
C4 C5 C6 120.98(14) . . ?
C6 C5 H5 119.5 . . ?
C1 C6 N1 124.17(13) . . ?
C5 C6 N1 117.09(12) . . ?
C5 C6 C1 118.74(13) . . ?
N1 C7 C10 120.26(11) . . ?
N2 C7 N1 119.01(12) . . ?
N2 C7 C10 120.72(12) . . ?
N2 C8 H8 115.3 . . ?
N3 C8 N2 129.32(13) . . ?
N3 C8 H8 115.3 . . ?
N3 C9 C10 121.59(12) . . ?
N3 C9 C14 118.66(12) . . ?
C14 C9 C10 119.75(11) . . ?
C9 C10 C7 116.53(11) . . ?
C9 C10 C11 119.00(12) . . ?
C11 C10 C7 124.47(12) . . ?
C10 C11 H11 119.8 . . ?
C12 C11 C10 120.49(12) . . ?
C12 C11 H11 119.8 . . ?
O2 C12 C11 125.79(12) . . ?
O2 C12 C13 113.80(11) . . ?
C11 C12 C13 120.41(11) . . ?
O1 C13 C12 114.43(11) . . ?
O1 C13 C14 125.87(12) . . ?
C14 C13 C12 119.69(12) . . ?
C9 C14 H14 119.7 . . ?
C13 C14 C9 120.63(12) . . ?
C13 C14 H14 119.7 . . ?
O2 C15 H15A 110.3 . . ?
O2 C15 H15B 110.3 . . ?
O2 C15 C16 107.11(11) . . ?
H15A C15 H15B 108.5 . . ?
C16 C15 H15A 110.3 . . ?
C16 C15 H15B 110.3 . . ?
C15 C16 H16A 109.9 . . ?
C15 C16 H16B 109.9 . . ?
H16A C16 H16B 108.3 . . ?
C17 C16 C15 108.77(11) . . ?
C17 C16 H16A 109.9 . . ?
C17 C16 H16B 109.9 . . ?
N4 C17 C16 113.40(10) . . ?
N4 C17 H17A 108.9 . . ?
N4 C17 H17B 108.9 . . ?
C16 C17 H17A 108.9 . . ?
C16 C17 H17B 108.9 . . ?
H17A C17 H17B 107.7 . . ?
N4 C18 H18A 109.5 . . ?
N4 C18 H18B 109.5 . . ?
N4 C18 C19 110.93(12) . . ?
H18A C18 H18B 108.0 . . ?
C19 C18 H18A 109.5 . . ?
C19 C18 H18B 109.5 . . ?
O3 C19 C18 110.64(12) . . ?
O3 C19 H19A 109.5 . . ?
O3 C19 H19B 109.5 . . ?
C18 C19 H19A 109.5 . . ?
C18 C19 H19B 109.5 . . ?
H19A C19 H19B 108.1 . . ?
O3 C20 H20A 109.3 . . ?
O3 C20 H20B 109.3 . . ?
O3 C20 C21 111.57(12) . . ?
H20A C20 H20B 108.0 . . ?
C21 C20 H20A 109.3 . . ?
C21 C20 H20B 109.3 . . ?
N4 C21 C20 109.47(11) . . ?
N4 C21 H21A 109.8 . . ?
N4 C21 H21B 109.8 . . ?
C20 C21 H21A 109.8 . . ?
C20 C21 H21B 109.8 . . ?
H21A C21 H21B 108.2 . . ?
O1 C22 H22A 109.5 . . ?
O1 C22 H22B 109.5 . . ?
O1 C22 H22C 109.5 . . ?
H22A C22 H22B 109.5 . . ?
H22A C22 H22C 109.5 . . ?
H22B C22 H22C 109.5 . . ?
C25 O4 H4B 109.5 . . ?
C24 O5 C32 116.39(13) . . ?
C24 C23 H23 119.4 . . ?
C24 C23 C28 121.26(13) . . ?
C28 C23 H23 119.4 . . ?
O5 C24 C23 124.04(13) . . ?
O5 C24 C25 116.01(12) . . ?
C23 C24 C25 119.95(13) . . ?
O4 C25 C24 118.37(12) . . ?
O4 C25 C26 122.78(13) . . ?
C26 C25 C24 118.84(13) . . ?
C25 C26 H26 119.5 . . ?
C25 C26 C27 120.90(14) . . ?
C27 C26 H26 119.5 . . ?
C26 C27 H27 119.4 . . ?
C28 C27 C26 121.11(14) . . ?
C28 C27 H27 119.4 . . ?
C23 C28 C29 122.00(13) . . ?
C27 C28 C23 117.88(13) . . ?
C27 C28 C29 120.12(13) . . ?
C28 C29 H29 115.8 . . ?
C30 C29 C28 128.32(14) . . ?
C30 C29 H29 115.8 . . ?
C29 C30 H30 118.2 . . ?
C29 C30 C31 123.50(13) . . ?
C31 C30 H30 118.2 . . ?
O6 C31 O7 124.82(13) . . ?
O6 C31 C30 118.43(12) . . ?
O7 C31 C30 116.74(12) . . ?
O5 C32 H32A 109.5 . . ?
O5 C32 H32B 109.5 . . ?
O5 C32 H32C 109.5 . . ?
H32A C32 H32B 109.5 . . ?
H32A C32 H32C 109.5 . . ?
H32B C32 H32C 109.5 . . ?

loop_
_geom_bond_atom_site_label_1
_geom_bond_atom_site_label_2
_geom_bond_distance
_geom_bond_site_symmetry_2
_geom_bond_publ_flag
Cl1 C2 1.7342(15) . ?
F1 C3 1.3511(18) . ?
O1 C13 1.3531(16) . ?
O1 C22 1.4227(17) . ?
O2 C12 1.3600(14) . ?
O2 C15 1.4228(16) . ?
O3 C19 1.417(2) . ?
O3 C20 1.4181(18) . ?
N1 H1 0.8600 . ?
N1 C6 1.4116(17) . ?
N1 C7 1.3614(17) . ?
N2 C7 1.3296(16) . ?
N2 C8 1.340(2) . ?
N3 C8 1.307(2) . ?
N3 C9 1.3791(16) . ?
N4 H4 1.03(2) . ?
N4 C17 1.4869(15) . ?
N4 C18 1.4882(16) . ?
N4 C21 1.4822(17) . ?
C1 H1A 0.9300 . ?
C1 C2 1.385(2) . ?
C1 C6 1.3928(19) . ?
C2 C3 1.367(2) . ?
C3 C4 1.374(2) . ?
C4 H4A 0.9300 . ?
C4 C5 1.379(2) . ?
C5 H5 0.9300 . ?
C5 C6 1.391(2) . ?
C7 C10 1.4341(18) . ?
C8 H8 0.9300 . ?
C9 C10 1.4094(18) . ?
C9 C14 1.4077(19) . ?
C10 C11 1.4141(17) . ?
C11 H11 0.9300 . ?
C11 C12 1.3648(19) . ?
C12 C13 1.4253(18) . ?
C13 C14 1.3673(17) . ?
C14 H14 0.9300 . ?
C15 H15A 0.9700 . ?
C15 H15B 0.9700 . ?
C15 C16 1.5102(17) . ?
C16 H16A 0.9700 . ?
C16 H16B 0.9700 . ?
C16 C17 1.5097(18) . ?
C17 H17A 0.9700 . ?
C17 H17B 0.9700 . ?
C18 H18A 0.9700 . ?
C18 H18B 0.9700 . ?
C18 C19 1.509(2) . ?
C19 H19A 0.9700 . ?
C19 H19B 0.9700 . ?
C20 H20A 0.9700 . ?
C20 H20B 0.9700 . ?
C20 C21 1.5102(18) . ?
C21 H21A 0.9700 . ?
C21 H21B 0.9700 . ?
C22 H22A 0.9600 . ?
C22 H22B 0.9600 . ?
C22 H22C 0.9600 . ?
O4 H4B 0.8200 . ?
O4 C25 1.3636(16) . ?
O5 C24 1.3650(17) . ?
O5 C32 1.425(2) . ?
O6 C31 1.2432(17) . ?
O7 C31 1.2716(17) . ?
C23 H23 0.9300 . ?
C23 C24 1.382(2) . ?
C23 C28 1.394(2) . ?
C24 C25 1.399(2) . ?
C25 C26 1.372(2) . ?
C26 H26 0.9300 . ?
C26 C27 1.385(2) . ?
C27 H27 0.9300 . ?
C27 C28 1.382(2) . ?
C28 C29 1.468(2) . ?
C29 H29 0.9300 . ?
C29 C30 1.322(2) . ?
C30 H30 0.9300 . ?
C30 C31 1.4857(19) . ?
C32 H32A 0.9600 . ?
C32 H32B 0.9600 . ?
C32 H32C 0.9600 . ?

loop_
_geom_torsion_atom_site_label_1
_geom_torsion_atom_site_label_2
_geom_torsion_atom_site_label_3
_geom_torsion_atom_site_label_4
_geom_torsion
_geom_torsion_site_symmetry_1
_geom_torsion_site_symmetry_2
_geom_torsion_site_symmetry_3
_geom_torsion_site_symmetry_4
_geom_torsion_publ_flag
Cl1 C2 C3 F1 0.8(2) . . . . ?
Cl1 C2 C3 C4 -179.17(13) . . . . ?
F1 C3 C4 C5 179.06(14) . . . . ?
O1 C13 C14 C9 -179.85(12) . . . . ?
O2 C12 C13 O1 -1.39(17) . . . . ?
O2 C12 C13 C14 178.57(12) . . . . ?
O2 C15 C16 C17 169.79(12) . . . . ?
O3 C20 C21 N4 -58.27(15) . . . . ?
N1 C7 C10 C9 -178.50(11) . . . . ?
N1 C7 C10 C11 1.86(19) . . . . ?
N2 C7 C10 C9 1.66(18) . . . . ?
N2 C7 C10 C11 -177.98(13) . . . . ?
N3 C9 C10 C7 -0.37(18) . . . . ?
N3 C9 C10 C11 179.30(12) . . . . ?
N3 C9 C14 C13 -179.02(12) . . . . ?
N4 C18 C19 O3 56.92(17) . . . . ?
C1 C2 C3 F1 -178.88(14) . . . . ?
C1 C2 C3 C4 1.1(2) . . . . ?
C2 C1 C6 N1 179.47(12) . . . . ?
C2 C1 C6 C5 -0.7(2) . . . . ?
C2 C3 C4 C5 -0.9(3) . . . . ?
C3 C4 C5 C6 0.0(2) . . . . ?
C4 C5 C6 N1 -179.28(13) . . . . ?
C4 C5 C6 C1 0.8(2) . . . . ?
C6 N1 C7 N2 -3.1(2) . . . . ?
C6 N1 C7 C10 177.09(12) . . . . ?
C6 C1 C2 Cl1 179.98(11) . . . . ?
C6 C1 C2 C3 -0.3(2) . . . . ?
C7 N1 C6 C1 1.3(2) . . . . ?
C7 N1 C6 C5 -178.54(13) . . . . ?
C7 N2 C8 N3 -0.3(3) . . . . ?
C7 C10 C11 C12 178.83(12) . . . . ?
C8 N2 C7 N1 178.76(13) . . . . ?
C8 N2 C7 C10 -1.4(2) . . . . ?
C8 N3 C9 C10 -1.1(2) . . . . ?
C8 N3 C9 C14 178.53(13) . . . . ?
C9 N3 C8 N2 1.5(3) . . . . ?
C9 C10 C11 C12 -0.80(19) . . . . ?
C10 C9 C14 C13 0.60(19) . . . . ?
C10 C11 C12 O2 -178.26(12) . . . . ?
C10 C11 C12 C13 1.6(2) . . . . ?
C11 C12 C13 O1 178.73(12) . . . . ?
C11 C12 C13 C14 -1.3(2) . . . . ?
C12 O2 C15 C16 174.22(12) . . . . ?
C12 C13 C14 C9 0.2(2) . . . . ?
C14 C9 C10 C7 -179.97(11) . . . . ?
C14 C9 C10 C11 -0.30(18) . . . . ?
C15 O2 C12 C11 -3.7(2) . . . . ?
C15 O2 C12 C13 176.38(12) . . . . ?
C15 C16 C17 N4 165.99(12) . . . . ?
C17 N4 C18 C19 -175.94(12) . . . . ?
C17 N4 C21 C20 174.26(11) . . . . ?
C18 N4 C17 C16 179.57(12) . . . . ?
C18 N4 C21 C20 52.48(15) . . . . ?
C19 O3 C20 C21 62.74(16) . . . . ?
C20 O3 C19 C18 -61.36(16) . . . . ?
C21 N4 C17 C16 56.98(15) . . . . ?
C21 N4 C18 C19 -52.55(16) . . . . ?
C22 O1 C13 C12 177.75(12) . . . . ?
C22 O1 C13 C14 -2.2(2) . . . . ?
O4 C25 C26 C27 176.97(16) . . . . ?
O5 C24 C25 O4 1.0(2) . . . . ?
O5 C24 C25 C26 -179.88(16) . . . . ?
C23 C24 C25 O4 -178.38(14) . . . . ?
C23 C24 C25 C26 0.7(2) . . . . ?
C23 C28 C29 C30 7.2(3) . . . . ?
C24 C23 C28 C27 -2.3(3) . . . . ?
C24 C23 C28 C29 177.73(15) . . . . ?
C24 C25 C26 C27 -2.1(3) . . . . ?
C25 C26 C27 C28 1.3(3) . . . . ?
C26 C27 C28 C23 0.9(3) . . . . ?
C26 C27 C28 C29 -179.11(17) . . . . ?
C27 C28 C29 C30 -172.84(18) . . . . ?
C28 C23 C24 O5 -177.89(17) . . . . ?
C28 C23 C24 C25 1.5(3) . . . . ?
C28 C29 C30 C31 178.99(15) . . . . ?
C29 C30 C31 O6 -179.77(15) . . . . ?
C29 C30 C31 O7 -1.3(2) . . . . ?
C32 O5 C24 C23 -4.5(3) . . . . ?
C32 O5 C24 C25 176.1(2) . . . . ?
